data_4129952
loop_
_publ_author_name
'Sinha, Shashi B.'
'Shopov, Dimitar Y.'
'Sharninghausen, Liam S.'
'Vinyard, David J.'
'Mercado, Brandon Q.'
'Brudvig, Gary W.'
'Crabtree, Robert H.'

_publ_section_title
;
 A Stable Coordination Complex of Rh(IV) in an N,O-Donor Environment.
;
_journal_issue 50
_journal_name_full 'Journal of the American Chemical Society'
_journal_page_first 15692
_journal_page_last 15695
_journal_paper_doi 10.1021/jacs.5b12148
_journal_volume 137
_journal_year 2015
_chemical_formula_sum 'C49 H61 Cl3 N6 Na O6 Rh2'
_chemical_formula_weight 1165.19
_space_group_crystal_system trigonal
_space_group_IT_number 167
_space_group_name_Hall '-R 3 2"c'
_space_group_name_H-M_alt 'R -3 c :H'
_atom_sites_solution_hydrogens geom
_atom_sites_solution_primary direct
_atom_sites_solution_secondary difmap
_audit_creation_method SHELXL-2014/7
_cell_angle_alpha 90
_cell_angle_beta 90
_cell_angle_gamma 120
_cell_formula_units_Z 6
_cell_length_a 13.569(4)
_cell_length_b 13.569(4)
_cell_length_c 51.339(7)
_cell_measurement_reflns_used 7448
_cell_measurement_temperature 93(2)
_cell_measurement_theta_max 20.9
_cell_measurement_theta_min 3.0
_cell_volume 8186(4)
_computing_cell_refinement 'CrystalClear-SM Expert 2.0 r15 (Rigaku, 2011)'
_computing_data_collection 'CrystalClear-SM Expert 2.0 r15 (Rigaku, 2011)'
_computing_data_reduction 'CrystalClear-SM Expert 2.0 r15 (Rigaku, 2011)'
_computing_molecular_graphics
; 
Dolomanov, O.V.; Bourhis, L.J.; Gildea, R.J.; Howard, J.A.K.; Puschmann, H., 
OLEX2: A complete structure solution, refinement and analysis program
(2009). J. Appl. Cryst., 42, 339-341.
;
_computing_publication_material 'SHELXL-2013/2 (Sheldrick, 2014)'
_computing_structure_refinement 'SHELXL-2014/7 (Sheldrick, 2014)'
_computing_structure_solution 'SHELXT-2014/5 (Sheldrick, 2014)'
_diffrn_ambient_temperature 93(2)
_diffrn_detector_area_resol_mean 10
_diffrn_measured_fraction_theta_full 0.997
_diffrn_measured_fraction_theta_max 0.997
_diffrn_measurement_device_type 'Rigaku R-AXIS RAPID imaging plate'
_diffrn_measurement_method \w
_diffrn_radiation_type MoK\a
_diffrn_radiation_wavelength 0.71075
_diffrn_reflns_av_R_equivalents 0.1519
_diffrn_reflns_av_unetI/netI 0.0564
_diffrn_reflns_Laue_measured_fraction_full 0.997
_diffrn_reflns_Laue_measured_fraction_max 0.997
_diffrn_reflns_limit_h_max 13
_diffrn_reflns_limit_h_min -13
_diffrn_reflns_limit_k_max 13
_diffrn_reflns_limit_k_min -13
_diffrn_reflns_limit_l_max 48
_diffrn_reflns_limit_l_min -51
_diffrn_reflns_number 12242
_diffrn_reflns_point_group_measured_fraction_full 0.997
_diffrn_reflns_point_group_measured_fraction_max 0.997
_diffrn_reflns_theta_full 20.815
_diffrn_reflns_theta_max 20.815
_diffrn_reflns_theta_min 3.003
_diffrn_source 'Sealed Tube'
_exptl_absorpt_coefficient_mu 0.809
_exptl_absorpt_correction_T_max 1.000
_exptl_absorpt_correction_T_min 0.303
_exptl_absorpt_correction_type multi-scan
_exptl_absorpt_process_details 'Jacobson, R. (1998) Private Communication'
_exptl_crystal_colour Orange
_exptl_crystal_density_diffrn 1.418
_exptl_crystal_density_method 'not measured'
_exptl_crystal_description Block
_exptl_crystal_F_000 3582
_exptl_crystal_size_max 0.20
_exptl_crystal_size_mid 0.10
_exptl_crystal_size_min 0.10
_refine_diff_density_max 0.577
_refine_diff_density_min -0.377
_refine_diff_density_rms 0.090
_refine_ls_extinction_method none
_refine_ls_goodness_of_fit_ref 1.137
_refine_ls_hydrogen_treatment constr
_refine_ls_matrix_type full
_refine_ls_number_parameters 112
_refine_ls_number_reflns 957
_refine_ls_number_restraints 0
_refine_ls_restrained_S_all 1.137
_refine_ls_R_factor_all 0.0900
_refine_ls_R_factor_gt 0.0644
_refine_ls_shift/su_max 0.000
_refine_ls_shift/su_mean 0.000
_refine_ls_structure_factor_coef Fsqd
_refine_ls_weighting_details 'w=1/[\s^2^(Fo^2^)+(0.0300P)^2^+197.4040P] where P=(Fo^2^+2Fc^2^)/3'
_refine_ls_weighting_scheme calc
_refine_ls_wR_factor_gt 0.1250
_refine_ls_wR_factor_ref 0.1345
_reflns_Friedel_coverage 0.000
_reflns_number_gt 687
_reflns_number_total 957
_reflns_threshold_expression 'I > 2\s(I)'
_cod_data_source_file ja5b12148_si_003.cif
_cod_data_source_block facRhIII
_cod_original_cell_volume 8186(5)
_cod_database_code 4129952
_shelx_shelxl_version_number 2014/7
_shelx_space_group_comment
; 
The symmetry employed for this shelxl refinement is uniquely defined 
by the following loop, which should always be used as a source of 
symmetry information in preference to the above space-group names. 
They are only intended as comments. 
;

loop_
_space_group_symop_operation_xyz
'x, y, z'
'-y, x-y, z'
'-x+y, -x, z'
'y, x, -z+1/2'
'x-y, -y, -z+1/2'
'-x, -x+y, -z+1/2'
'x+2/3, y+1/3, z+1/3'
'-y+2/3, x-y+1/3, z+1/3'
'-x+y+2/3, -x+1/3, z+1/3'
'y+2/3, x+1/3, -z+5/6'
'x-y+2/3, -y+1/3, -z+5/6'
'-x+2/3, -x+y+1/3, -z+5/6'
'x+1/3, y+2/3, z+2/3'
'-y+1/3, x-y+2/3, z+2/3'
'-x+y+1/3, -x+2/3, z+2/3'
'y+1/3, x+2/3, -z+7/6'
'x-y+1/3, -y+2/3, -z+7/6'
'-x+1/3, -x+y+2/3, -z+7/6'
'-x, -y, -z'
'y, -x+y, -z'
'x-y, x, -z'
'-y, -x, z-1/2'
'-x+y, y, z-1/2'
'x, x-y, z-1/2'
'-x+2/3, -y+1/3, -z+1/3'
'y+2/3, -x+y+1/3, -z+1/3'
'x-y+2/3, x+1/3, -z+1/3'
'-y+2/3, -x+1/3, z-1/6'
'-x+y+2/3, y+1/3, z-1/6'
'x+2/3, x-y+1/3, z-1/6'
'-x+1/3, -y+2/3, -z+2/3'
'y+1/3, -x+y+2/3, -z+2/3'
'x-y+1/3, x+2/3, -z+2/3'
'-y+1/3, -x+2/3, z+1/6'
'-x+y+1/3, y+2/3, z+1/6'
'x+1/3, x-y+2/3, z+1/6'

loop_
_atom_site_label
_atom_site_type_symbol
_atom_site_fract_x
_atom_site_fract_y
_atom_site_fract_z
_atom_site_U_iso_or_equiv
_atom_site_adp_type
_atom_site_occupancy
_atom_site_site_symmetry_order
_atom_site_calc_flag
_atom_site_refinement_flags_posn
_atom_site_refinement_flags_adp
_atom_site_refinement_flags_occupancy
Rh1 Rh 0.6667 0.3333 0.39267(2) 0.0328(5) Uani 1 3 d S T P
Na1 Na 0.6667 0.3333 0.3333 0.0288(19) Uani 1 6 d S T P
O1 O 0.5373(5) 0.3096(5) 0.37028(11) 0.0301(17) Uani 1 1 d . . .
N1 N 0.6244(7) 0.4354(6) 0.41241(15) 0.031(2) Uani 1 1 d . . .
C1 C 0.6725(9) 0.4908(9) 0.43477(19) 0.043(3) Uani 1 1 d . . .
H1 H 0.7336 0.4863 0.4416 0.052 Uiso 1 1 calc R U .
C2 C 0.6337(10) 0.5542(9) 0.4478(2) 0.048(3) Uani 1 1 d . . .
H2 H 0.6675 0.5918 0.4632 0.057 Uiso 1 1 calc R U .
C3 C 0.5441(10) 0.5599(9) 0.4373(2) 0.043(3) Uani 1 1 d . . .
H3 H 0.5156 0.6011 0.4457 0.052 Uiso 1 1 calc R U .
C4 C 0.4968(10) 0.5051(10) 0.41454(18) 0.042(3) Uani 1 1 d . . .
H4 H 0.4368 0.5104 0.4073 0.051 Uiso 1 1 calc R U .
C5 C 0.5364(9) 0.4417(9) 0.40208(17) 0.033(2) Uani 1 1 d . . .
C6 C 0.5357(11) 0.4766(10) 0.35555(17) 0.049(3) Uani 1 1 d . . .
H6A H 0.6174 0.5182 0.3553 0.073 Uiso 1 1 calc R U .
H6B H 0.5079 0.5274 0.3596 0.073 Uiso 1 1 calc R U .
H6C H 0.5078 0.4430 0.3388 0.073 Uiso 1 1 calc R U .
C7 C 0.4944(8) 0.3829(8) 0.37621(17) 0.029(2) Uani 1 1 d . . .
C8 C 0.3648(8) 0.3111(9) 0.3765(2) 0.051(3) Uani 1 1 d . . .
H8A H 0.3386 0.2714 0.3603 0.076 Uiso 1 1 calc R U .
H8B H 0.3329 0.3596 0.3790 0.076 Uiso 1 1 calc R U .
H8C H 0.3412 0.2570 0.3905 0.076 Uiso 1 1 calc R U .
Cl1 Cl 0.3333 0.6667 0.4167 0.069(2) Uani 1 6 d S T P
Cl2 Cl 0.5864(10) 0.3827(11) 0.50189(17) 0.083(3) Uani 0.3333 1 d . . P
C9 C 0.6667 0.3333 0.5136(8) 0.100(17) Uani 0.5 3 d S T P
H9 H 0.6667 0.3333 0.5327 0.120 Uiso 0.5 3 calc R U P

loop_
_atom_site_aniso_label
_atom_site_aniso_U_11
_atom_site_aniso_U_22
_atom_site_aniso_U_33
_atom_site_aniso_U_23
_atom_site_aniso_U_13
_atom_site_aniso_U_12
Rh1 0.0349(6) 0.0349(6) 0.0286(8) 0.000 0.000 0.0175(3)
Na1 0.029(3) 0.029(3) 0.028(4) 0.000 0.000 0.0145(14)
O1 0.028(4) 0.034(4) 0.034(4) 0.000(3) 0.003(3) 0.020(3)
N1 0.035(6) 0.023(5) 0.028(5) -0.008(4) 0.001(4) 0.008(5)
C1 0.048(7) 0.032(7) 0.043(7) -0.002(6) 0.013(6) 0.014(6)
C2 0.054(8) 0.037(7) 0.030(6) -0.005(6) 0.002(6) 0.006(7)
C3 0.057(8) 0.022(6) 0.035(7) 0.002(6) 0.021(6) 0.009(6)
C4 0.032(7) 0.054(9) 0.038(6) -0.002(7) 0.006(7) 0.019(5)
C5 0.026(7) 0.023(6) 0.041(6) 0.002(6) 0.000(6) 0.006(5)
C6 0.074(9) 0.046(8) 0.041(6) -0.005(7) 0.002(7) 0.040(6)
C7 0.026(6) 0.025(6) 0.030(6) 0.006(5) 0.005(5) 0.009(5)
C8 0.024(7) 0.063(8) 0.059(8) -0.019(6) -0.001(6) 0.017(6)
Cl1 0.058(3) 0.058(3) 0.093(5) 0.000 0.000 0.0288(14)
Cl2 0.082(8) 0.127(11) 0.050(5) 0.018(6) 0.015(6) 0.059(8)
C9 0.13(3) 0.13(3) 0.04(3) 0.000 0.000 0.064(14)

loop_
_atom_type_symbol
_atom_type_description
_atom_type_scat_dispersion_real
_atom_type_scat_dispersion_imag
_atom_type_scat_source
C C 0.0033 0.0016 'International Tables Vol C Tables 4.2.6.8 and 6.1.1.4'
H H 0.0000 0.0000 'International Tables Vol C Tables 4.2.6.8 and 6.1.1.4'
Cl Cl 0.1484 0.1585 'International Tables Vol C Tables 4.2.6.8 and 6.1.1.4'
N N 0.0061 0.0033 'International Tables Vol C Tables 4.2.6.8 and 6.1.1.4'
Na Na 0.0362 0.0249 'International Tables Vol C Tables 4.2.6.8 and 6.1.1.4'
O O 0.0106 0.0060 'International Tables Vol C Tables 4.2.6.8 and 6.1.1.4'
Rh Rh -1.1178 0.9187 'International Tables Vol C Tables 4.2.6.8 and 6.1.1.4'

loop_
_geom_angle_atom_site_label_1
_geom_angle_atom_site_label_2
_geom_angle_atom_site_label_3
_geom_angle
_geom_angle_site_symmetry_1
_geom_angle_site_symmetry_3
O1 Rh1 O1 89.8(2) 2_655 .
O1 Rh1 O1 89.8(2) 2_655 3_665
O1 Rh1 O1 89.8(2) . 3_665
O1 Rh1 N1 90.7(3) 2_655 3_665
O1 Rh1 N1 172.4(3) . 3_665
O1 Rh1 N1 82.5(3) 3_665 3_665
O1 Rh1 N1 82.5(3) 2_655 2_655
O1 Rh1 N1 90.7(3) . 2_655
O1 Rh1 N1 172.4(3) 3_665 2_655
N1 Rh1 N1 97.0(3) 3_665 2_655
O1 Rh1 N1 172.4(3) 2_655 .
O1 Rh1 N1 82.5(3) . .
O1 Rh1 N1 90.7(3) 3_665 .
N1 Rh1 N1 97.0(3) 3_665 .
N1 Rh1 N1 97.0(3) 2_655 .
O1 Rh1 Na1 54.62(17) 2_655 .
O1 Rh1 Na1 54.62(17) . .
O1 Rh1 Na1 54.62(17) 3_665 .
N1 Rh1 Na1 120.2(2) 3_665 .
N1 Rh1 Na1 120.2(2) 2_655 .
N1 Rh1 Na1 120.2(2) . .
O1 Na1 O1 68.4(2) 32 33_545
O1 Na1 O1 68.4(2) 32 31_655
O1 Na1 O1 68.4(2) 33_545 31_655
O1 Na1 O1 180.0 32 2_655
O1 Na1 O1 111.6(2) 33_545 2_655
O1 Na1 O1 111.6(2) 31_655 2_655
O1 Na1 O1 111.6(2) 32 3_665
O1 Na1 O1 180.0 33_545 3_665
O1 Na1 O1 111.6(2) 31_655 3_665
O1 Na1 O1 68.4(2) 2_655 3_665
O1 Na1 O1 111.6(2) 32 .
O1 Na1 O1 111.6(2) 33_545 .
O1 Na1 O1 180.0 31_655 .
O1 Na1 O1 68.4(2) 2_655 .
O1 Na1 O1 68.4(2) 3_665 .
O1 Na1 Rh1 40.48(14) 32 31_655
O1 Na1 Rh1 40.48(14) 33_545 31_655
O1 Na1 Rh1 40.48(14) 31_655 31_655
O1 Na1 Rh1 139.52(14) 2_655 31_655
O1 Na1 Rh1 139.51(14) 3_665 31_655
O1 Na1 Rh1 139.52(14) . 31_655
O1 Na1 Rh1 139.52(14) 32 .
O1 Na1 Rh1 139.52(14) 33_545 .
O1 Na1 Rh1 139.52(14) 31_655 .
O1 Na1 Rh1 40.48(14) 2_655 .
O1 Na1 Rh1 40.49(14) 3_665 .
O1 Na1 Rh1 40.48(14) . .
Rh1 Na1 Rh1 180.0 31_655 .
C7 O1 Rh1 113.7(5) . .
C7 O1 Na1 125.7(5) . .
Rh1 O1 Na1 84.9(2) . .
C5 N1 C1 119.8(8) . .
C5 N1 Rh1 114.2(6) . .
C1 N1 Rh1 125.8(7) . .
N1 C1 C2 121.8(11) . .
N1 C1 H1 119.1 . .
C2 C1 H1 119.1 . .
C3 C2 C1 118.1(10) . .
C3 C2 H2 120.9 . .
C1 C2 H2 120.9 . .
C4 C3 C2 119.8(10) . .
C4 C3 H3 120.1 . .
C2 C3 H3 120.1 . .
C3 C4 C5 121.0(10) . .
C3 C4 H4 119.5 . .
C5 C4 H4 119.5 . .
N1 C5 C4 119.4(9) . .
N1 C5 C7 115.2(8) . .
C4 C5 C7 125.2(9) . .
C7 C6 H6A 109.5 . .
C7 C6 H6B 109.5 . .
H6A C6 H6B 109.5 . .
C7 C6 H6C 109.5 . .
H6A C6 H6C 109.5 . .
H6B C6 H6C 109.5 . .
O1 C7 C5 112.5(8) . .
O1 C7 C8 107.5(8) . .
C5 C7 C8 109.8(8) . .
O1 C7 C6 109.1(7) . .
C5 C7 C6 106.7(8) . .
C8 C7 C6 111.4(9) . .
C7 C8 H8A 109.5 . .
C7 C8 H8B 109.5 . .
H8A C8 H8B 109.5 . .
C7 C8 H8C 109.5 . .
H8A C8 H8C 109.5 . .
H8B C8 H8C 109.5 . .
Cl2 C9 Cl2 107.5(15) 2_655 3_665
Cl2 C9 Cl2 107.5(15) 2_655 .
Cl2 C9 Cl2 107.5(15) 3_665 .
Cl2 C9 H9 111.3 2_655 .
Cl2 C9 H9 111.3 3_665 .
Cl2 C9 H9 111.3 . .

loop_
_geom_bond_atom_site_label_1
_geom_bond_atom_site_label_2
_geom_bond_distance
_geom_bond_site_symmetry_2
Rh1 O1 1.986(6) 2_655
Rh1 O1 1.986(6) .
Rh1 O1 1.986(6) 3_665
Rh1 N1 2.017(8) 3_665
Rh1 N1 2.017(8) 2_655
Rh1 N1 2.017(7) .
Rh1 Na1 3.0462(14) .
Na1 O1 2.494(6) 32
Na1 O1 2.494(6) 33_545
Na1 O1 2.494(6) 31_655
Na1 O1 2.493(6) 2_655
Na1 O1 2.494(6) 3_665
Na1 O1 2.494(6) .
Na1 Rh1 3.0463(13) 31_655
O1 C7 1.414(11) .
N1 C5 1.347(12) .
N1 C1 1.348(12) .
C1 C2 1.384(14) .
C1 H1 0.9300 .
C2 C3 1.366(15) .
C2 H2 0.9300 .
C3 C4 1.360(13) .
C3 H3 0.9300 .
C4 C5 1.379(13) .
C4 H4 0.9300 .
C5 C7 1.507(13) .
C6 C7 1.531(13) .
C6 H6A 0.9600 .
C6 H6B 0.9600 .
C6 H6C 0.9600 .
C7 C8 1.527(13) .
C8 H8A 0.9600 .
C8 H8B 0.9600 .
C8 H8C 0.9600 .
Cl2 C9 1.650(18) .
C9 Cl2 1.650(18) 2_655
C9 Cl2 1.650(18) 3_665
C9 H9 0.9800 .
